data_1558015
loop_
_publ_author_name
'M\"uller, Matthias'
'Karttunen, Antti J.'
'Buchner, Magnus R.'

_publ_section_title
;
 Speciation of Be2+ in acidic liquid ammonia and formation of tetra- and
 octanuclear beryllium amido clusters
;
_journal_issue 21
_journal_name_full 'Chemical Science'
_journal_page_first 5415
_journal_page_last 5422
_journal_paper_doi 10.1039/D0SC01112F
_journal_volume 11
_journal_year 2020
_chemical_formula_moiety '[Be4(NH2)6(NH3)4]+4NH3'
_chemical_formula_sum 'Be4 Br2 H36 N14'
_chemical_formula_weight 428.29
_space_group_crystal_system trigonal
_space_group_IT_number 143
_space_group_name_Hall 'P 3'
_space_group_name_H-M_alt 'P 3'
_atom_sites_solution_hydrogens geom
_audit_creation_method SHELXL-2014/7
_audit_update_record
;
2020-02-06 deposited with the CCDC.	2020-05-04 downloaded from the CCDC.
;
_cell_angle_alpha 90
_cell_angle_beta 90
_cell_angle_gamma 120
_cell_formula_units_Z 3
_cell_length_a 14.2177(13)
_cell_length_b 14.2177(13)
_cell_length_c 8.5600(12)
_cell_measurement_reflns_used 16758
_cell_measurement_temperature 100(2)
_cell_measurement_theta_max 150.00
_cell_measurement_theta_min 7.12
_cell_volume 1498.5(3)
_computing_structure_refinement 'SHELXL-2014/7 (Sheldrick, 2014)'
_diffrn_ambient_temperature 100(2)
_diffrn_detector_area_resol_mean 5.81
_diffrn_measured_fraction_theta_full 0.999
_diffrn_measured_fraction_theta_max 0.999
_diffrn_measurement_device_type 'STOE STADIVARI'
_diffrn_measurement_method 'rotation method, \w scans'
_diffrn_radiation_type CuK\a
_diffrn_radiation_wavelength 1.54178
_diffrn_reflns_av_R_equivalents 0.0638
_diffrn_reflns_av_unetI/netI 0.0427
_diffrn_reflns_Laue_measured_fraction_full 0.999
_diffrn_reflns_Laue_measured_fraction_max 0.999
_diffrn_reflns_limit_h_max 16
_diffrn_reflns_limit_h_min -17
_diffrn_reflns_limit_k_max 17
_diffrn_reflns_limit_k_min -16
_diffrn_reflns_limit_l_max 8
_diffrn_reflns_limit_l_min -10
_diffrn_reflns_number 12189
_diffrn_reflns_point_group_measured_fraction_full 0.937
_diffrn_reflns_point_group_measured_fraction_max 0.929
_diffrn_reflns_theta_full 67.679
_diffrn_reflns_theta_max 75.476
_diffrn_reflns_theta_min 3.590
_diffrn_source 'GeniX 3D HF Cu'
_exptl_absorpt_coefficient_mu 5.228
_exptl_absorpt_correction_type multi-scan
_exptl_absorpt_process_details
;
STOE LANA, absorption correction by scaling of reflection intensities.
J. Koziskova, F. Hahn, J. Richter, J. Kozisek, "Comparison of different
absorption corrections on the model structure of tetrakis(\m~2~-acetato)-
diaqua-di-copper(II)", Acta Chimica Slovaca, vol. 9, no. 2, 2016, pp. 136 - 140.
;
_exptl_crystal_colour colorless
_exptl_crystal_density_diffrn 1.424
_exptl_crystal_description block
_exptl_crystal_F_000 660
_exptl_crystal_size_max 0.1
_exptl_crystal_size_mid 0.1
_exptl_crystal_size_min 0.1
_exptl_transmission_factor_max 1.0000
_exptl_transmission_factor_min 0.0728
_refine_diff_density_max 1.946
_refine_diff_density_min -1.089
_refine_diff_density_rms 0.275
_refine_ls_abs_structure_details
;
 Twinning involves inversion, so Flack parameter cannot be determined
;
_refine_ls_extinction_method none
_refine_ls_goodness_of_fit_ref 1.019
_refine_ls_hydrogen_treatment constr
_refine_ls_matrix_type full
_refine_ls_number_parameters 188
_refine_ls_number_reflns 3765
_refine_ls_number_restraints 1
_refine_ls_restrained_S_all 1.019
_refine_ls_R_factor_all 0.0705
_refine_ls_R_factor_gt 0.0697
_refine_ls_shift/su_max 0.000
_refine_ls_shift/su_mean 0.000
_refine_ls_structure_factor_coef Fsqd
_refine_ls_weighting_details 'w=1/[\s^2^(Fo^2^)+(0.1581P)^2^+1.0011P] where P=(Fo^2^+2Fc^2^)/3'
_refine_ls_weighting_scheme calc
_refine_ls_wR_factor_gt 0.1757
_refine_ls_wR_factor_ref 0.1768
_reflns_Friedel_coverage 0.860
_reflns_Friedel_fraction_full 0.876
_reflns_Friedel_fraction_max 0.859
_reflns_number_gt 3698
_reflns_number_total 3765
_reflns_threshold_expression 'I > 2\s(I)'
_cod_data_source_file d0sc01112f2.cif
_cod_data_source_block 5_CCDC2
_cod_depositor_comments
;Adding full bibliography for 1558013--1558021.cif.

 Adding full bibliography for 1558013--1558021.cif.
;
_cod_original_formula_sum 'Be4 H36 Br2 N14'
_cod_database_code 1558015
_shelx_shelxl_version_number 2014/7
_shelx_space_group_comment
;
The symmetry employed for this shelxl refinement is uniquely defined
by the following loop, which should always be used as a source of
symmetry information in preference to the above space-group names.
They are only intended as comments.
;

loop_
_space_group_symop_operation_xyz
'x, y, z'
'-y, x-y, z'
'-x+y, -x, z'

loop_
_atom_site_label
_atom_site_type_symbol
_atom_site_fract_x
_atom_site_fract_y
_atom_site_fract_z
_atom_site_U_iso_or_equiv
_atom_site_adp_type
_atom_site_occupancy
_atom_site_site_symmetry_order
_atom_site_calc_flag
_atom_site_refinement_flags_posn
_atom_site_refinement_flags_adp
_atom_site_refinement_flags_occupancy
_atom_site_disorder_assembly
_atom_site_disorder_group
Br1 Br 0.31057(8) 0.40765(7) 0.57976(9) 0.0183(3) Uani 1 1 d . . . . .
Br2 Br 0.67986(8) 0.58655(8) 1.22812(7) 0.0197(3) Uani 1 1 d . . . . .
N1 N 0.1307(6) 0.0683(6) 0.2785(9) 0.0172(15) Uani 1 1 d . . . . .
H1A H 0.1644 0.1379 0.2428 0.021 Uiso 1 1 calc R U . . .
H1B H 0.1677 0.0360 0.2417 0.021 Uiso 1 1 calc R U . . .
N2 N 0.0634(6) 0.1309(6) 0.5464(9) 0.0160(14) Uani 1 1 d . . . . .
H2A H 0.0974 0.2012 0.5135 0.019 Uiso 1 1 calc R U . . .
H2B H 0.0634 0.1308 0.6527 0.019 Uiso 1 1 calc R U . . .
N3 N 0.5973(7) 0.3956(7) 0.5893(9) 0.0172(14) Uani 1 1 d . . . . .
H3A H 0.6291 0.4648 0.5521 0.021 Uiso 1 1 calc R U . . .
H3B H 0.5276 0.3590 0.5542 0.021 Uiso 1 1 calc R U . . .
N4 N 0.5340(6) 0.2646(6) 0.8558(10) 0.0174(14) Uani 1 1 d . . . . .
H4A H 0.5326 0.2638 0.9621 0.021 Uiso 1 1 calc R U . . .
H4B H 0.4643 0.2287 0.8205 0.021 Uiso 1 1 calc R U . . .
N5 N 0.2574(7) 0.5356(6) 0.9338(9) 0.0171(15) Uani 1 1 d . . . . .
H5A H 0.2847 0.4945 0.8949 0.021 Uiso 1 1 calc R U . . .
H5B H 0.1876 0.5067 0.9004 0.021 Uiso 1 1 calc R U . . .
N6 N 0.2017(6) 0.6071(6) 1.2004(9) 0.0176(15) Uani 1 1 d . . . . .
H6A H 0.2003 0.6064 1.3067 0.021 Uiso 1 1 calc R U . . .
H6B H 0.1320 0.5756 1.1654 0.021 Uiso 1 1 calc R U . . .
N7 N 0.0000 0.0000 0.0023(14) 0.018(2) Uani 1 3 d S T P . .
H7A H -0.0087 -0.0642 -0.0332 0.027 Uiso 0.3333 1 calc R U P . .
H7B H 0.0642 0.0555 -0.0332 0.027 Uiso 0.3333 1 calc R U P . .
H7C H -0.0555 0.0087 -0.0332 0.027 Uiso 0.3333 1 calc R U P . .
N8 N 0.2691(6) 0.1384(5) 0.5484(8) 0.0180(13) Uani 1 1 d . . . . .
H8A H 0.2971 0.2112 0.5371 0.027 Uiso 1 1 calc R U . . .
H8B H 0.3097 0.1171 0.4925 0.027 Uiso 1 1 calc R U . . .
H8C H 0.2702 0.1225 0.6511 0.027 Uiso 1 1 calc R U . . .
N9 N 0.6667 0.3333 0.3151(15) 0.018(2) Uani 1 3 d S T P . .
H9A H 0.6587 0.3893 0.2797 0.026 Uiso 0.3333 1 calc R U P . .
H9B H 0.6107 0.2694 0.2797 0.026 Uiso 0.3333 1 calc R U P . .
H9C H 0.7306 0.3413 0.2797 0.026 Uiso 0.3333 1 calc R U P . .
N10 N 0.5309(6) 0.4670(6) 0.8594(9) 0.0211(14) Uani 1 1 d . . . . .
H10A H 0.4584 0.4260 0.8398 0.032 Uiso 1 1 calc R U . . .
H10B H 0.5580 0.5321 0.8099 0.032 Uiso 1 1 calc R U . . .
H10C H 0.5418 0.4781 0.9642 0.032 Uiso 1 1 calc R U . . .
N11 N 0.3333 0.6667 0.6584(14) 0.015(2) Uani 1 3 d S T P . .
H11A H 0.2984 0.5970 0.6229 0.022 Uiso 0.3333 1 calc R U P . .
H11B H 0.4030 0.7014 0.6229 0.022 Uiso 0.3333 1 calc R U P . .
H11C H 0.2986 0.7016 0.6229 0.022 Uiso 0.3333 1 calc R U P . .
N12 N 0.1866(6) 0.3980(6) 1.2061(9) 0.0192(13) Uani 1 1 d . . . . .
H12A H 0.2031 0.3967 1.3085 0.029 Uiso 1 1 calc R U . . .
H12B H 0.2050 0.3552 1.1498 0.029 Uiso 1 1 calc R U . . .
H12C H 0.1141 0.3727 1.1963 0.029 Uiso 1 1 calc R U . . .
N13 N 0.0626(9) 0.4206(7) 0.5925(14) 0.023(2) Uani 1 1 d . . . . .
N14 N -0.0113(11) 0.2384(9) 0.8711(13) 0.0251(19) Uani 1 1 d . . . . .
N15 N 0.2272(9) 0.2310(8) 0.9258(12) 0.0260(19) Uani 1 1 d . . . . .
N16 N 0.4055(13) 0.3467(8) 1.2122(15) 0.031(2) Uani 1 1 d . . . . .
Be1 Be 0.0000 0.0000 0.2106(19) 0.016(3) Uani 1 3 d S T P . .
Be2 Be 0.1326(8) 0.0686(8) 0.4787(11) 0.0151(17) Uani 1 1 d . . . . .
Be3 Be 0.6667 0.3333 0.523(2) 0.018(3) Uani 1 3 d S T P . .
Be4 Be 0.5987(8) 0.3973(8) 0.7893(13) 0.020(2) Uani 1 1 d . . . . .
Be5 Be 0.3333 0.6667 0.868(2) 0.017(3) Uani 1 3 d S T P . .
Be6 Be 0.2607(8) 0.5345(8) 1.1346(12) 0.0173(18) Uani 1 1 d . . . . .

loop_
_atom_site_aniso_label
_atom_site_aniso_U_11
_atom_site_aniso_U_22
_atom_site_aniso_U_33
_atom_site_aniso_U_23
_atom_site_aniso_U_13
_atom_site_aniso_U_12
Br1 0.0186(5) 0.0152(5) 0.0214(5) -0.0003(3) 0.0000(3) 0.0085(3)
Br2 0.0220(5) 0.0188(5) 0.0197(5) 0.0006(3) 0.0006(3) 0.0113(4)
N1 0.017(4) 0.014(3) 0.019(4) 0.002(3) 0.001(3) 0.006(3)
N2 0.014(3) 0.016(3) 0.015(4) -0.002(3) 0.001(2) 0.005(3)
N3 0.015(3) 0.015(3) 0.021(4) 0.004(3) 0.004(3) 0.007(3)
N4 0.015(3) 0.016(3) 0.019(4) 0.006(3) 0.004(3) 0.007(3)
N5 0.015(3) 0.014(3) 0.023(4) -0.002(3) 0.002(3) 0.008(3)
N6 0.016(3) 0.020(4) 0.018(3) 0.003(3) 0.002(2) 0.009(3)
N7 0.023(3) 0.023(3) 0.010(6) 0.000 0.000 0.0113(17)
N8 0.016(3) 0.014(3) 0.024(4) -0.004(3) -0.003(3) 0.008(3)
N9 0.019(3) 0.019(3) 0.015(6) 0.000 0.000 0.0096(17)
N10 0.023(3) 0.028(4) 0.019(3) 0.000(3) 0.005(3) 0.017(3)
N11 0.014(3) 0.014(3) 0.015(5) 0.000 0.000 0.0072(15)
N12 0.016(3) 0.019(3) 0.024(3) 0.002(3) 0.001(3) 0.009(3)
N13 0.022(4) 0.028(5) 0.021(5) 0.001(3) -0.001(3) 0.014(3)
N14 0.029(5) 0.026(4) 0.023(5) -0.004(3) 0.002(4) 0.015(4)
N15 0.025(4) 0.032(5) 0.025(5) 0.009(3) 0.007(4) 0.017(4)
N16 0.051(6) 0.027(5) 0.027(5) 0.000(3) 0.003(5) 0.027(4)
Be1 0.019(5) 0.019(5) 0.010(8) 0.000 0.000 0.009(2)
Be2 0.019(4) 0.017(4) 0.011(4) -0.001(3) -0.003(3) 0.010(4)
Be3 0.021(5) 0.021(5) 0.011(8) 0.000 0.000 0.010(2)
Be4 0.017(4) 0.019(5) 0.024(5) 0.000(4) 0.001(4) 0.010(4)
Be5 0.017(5) 0.017(5) 0.015(8) 0.000 0.000 0.009(2)
Be6 0.014(4) 0.019(4) 0.021(5) 0.003(4) 0.006(3) 0.009(4)

loop_
_atom_type_symbol
_atom_type_description
_atom_type_scat_dispersion_real
_atom_type_scat_dispersion_imag
_atom_type_scat_source
Be Be 0.0038 0.0014 'International Tables Vol C Tables 4.2.6.8 and 6.1.1.4'
H H 0.0000 0.0000 'International Tables Vol C Tables 4.2.6.8 and 6.1.1.4'
N N 0.0311 0.0180 'International Tables Vol C Tables 4.2.6.8 and 6.1.1.4'
Br Br -0.6763 1.2805 'International Tables Vol C Tables 4.2.6.8 and 6.1.1.4'

loop_
_geom_angle_atom_site_label_1
_geom_angle_atom_site_label_2
_geom_angle_atom_site_label_3
_geom_angle
_geom_angle_site_symmetry_1
_geom_angle_site_symmetry_3
_geom_angle_publ_flag
Be1 N1 Be2 110.6(8) . . ?
Be1 N1 H1A 109.5 . . ?
Be2 N1 H1A 109.5 . . ?
Be1 N1 H1B 109.5 . . ?
Be2 N1 H1B 109.5 . . ?
H1A N1 H1B 108.1 . . ?
Be2 N2 Be2 110.3(7) . 2 ?
Be2 N2 H2A 109.6 . . ?
Be2 N2 H2A 109.6 2 . ?
Be2 N2 H2B 109.6 . . ?
Be2 N2 H2B 109.6 2 . ?
H2A N2 H2B 108.1 . . ?
Be4 N3 Be3 109.3(8) . . ?
Be4 N3 H3A 109.8 . . ?
Be3 N3 H3A 109.8 . . ?
Be4 N3 H3B 109.8 . . ?
Be3 N3 H3B 109.8 . . ?
H3A N3 H3B 108.3 . . ?
Be4 N4 Be4 109.2(8) 2_655 . ?
Be4 N4 H4A 109.8 2_655 . ?
Be4 N4 H4A 109.8 . . ?
Be4 N4 H4B 109.8 2_655 . ?
Be4 N4 H4B 109.8 . . ?
H4A N4 H4B 108.3 . . ?
Be5 N5 Be6 109.4(8) . . ?
Be5 N5 H5A 109.8 . . ?
Be6 N5 H5A 109.8 . . ?
Be5 N5 H5B 109.8 . . ?
Be6 N5 H5B 109.8 . . ?
H5A N5 H5B 108.2 . . ?
Be6 N6 Be6 110.2(8) . 3_565 ?
Be6 N6 H6A 109.6 . . ?
Be6 N6 H6A 109.6 3_565 . ?
Be6 N6 H6B 109.6 . . ?
Be6 N6 H6B 109.6 3_565 . ?
H6A N6 H6B 108.1 . . ?
Be1 N7 H7A 109.5 . . ?
Be1 N7 H7B 109.5 . . ?
H7A N7 H7B 109.5 . . ?
Be1 N7 H7C 109.5 . . ?
H7A N7 H7C 109.5 . . ?
H7B N7 H7C 109.5 . . ?
Be2 N8 H8A 109.5 . . ?
Be2 N8 H8B 109.5 . . ?
H8A N8 H8B 109.5 . . ?
Be2 N8 H8C 109.5 . . ?
H8A N8 H8C 109.5 . . ?
H8B N8 H8C 109.5 . . ?
Be3 N9 H9A 109.5 . . ?
Be3 N9 H9B 109.5 . . ?
H9A N9 H9B 109.5 . . ?
Be3 N9 H9C 109.5 . . ?
H9A N9 H9C 109.5 . . ?
H9B N9 H9C 109.5 . . ?
Be4 N10 H10A 109.5 . . ?
Be4 N10 H10B 109.5 . . ?
H10A N10 H10B 109.5 . . ?
Be4 N10 H10C 109.5 . . ?
H10A N10 H10C 109.5 . . ?
H10B N10 H10C 109.5 . . ?
Be5 N11 H11A 109.5 . . ?
Be5 N11 H11B 109.5 . . ?
H11A N11 H11B 109.5 . . ?
Be5 N11 H11C 109.5 . . ?
H11A N11 H11C 109.5 . . ?
H11B N11 H11C 109.5 . . ?
Be6 N12 H12A 109.5 . . ?
Be6 N12 H12B 109.5 . . ?
H12A N12 H12B 109.5 . . ?
Be6 N12 H12C 109.5 . . ?
H12A N12 H12C 109.5 . . ?
H12B N12 H12C 109.5 . . ?
N1 Be1 N1 109.1(6) 3 2 ?
N1 Be1 N1 109.1(6) 3 . ?
N1 Be1 N1 109.1(6) 2 . ?
N1 Be1 N7 109.9(6) 3 . ?
N1 Be1 N7 109.9(6) 2 . ?
N1 Be1 N7 109.8(6) . . ?
N1 Be2 N2 109.0(6) . . ?
N1 Be2 N2 109.5(6) . 3 ?
N2 Be2 N2 108.3(7) . 3 ?
N1 Be2 N8 110.3(6) . . ?
N2 Be2 N8 110.1(6) . . ?
N2 Be2 N8 109.6(6) 3 . ?
N3 Be3 N3 109.7(6) . 3_665 ?
N3 Be3 N3 109.7(6) . 2_655 ?
N3 Be3 N3 109.7(6) 3_665 2_655 ?
N3 Be3 N9 109.2(6) . . ?
N3 Be3 N9 109.2(6) 3_665 . ?
N3 Be3 N9 109.2(6) 2_655 . ?
N3 Be4 N4 109.9(7) . 3_665 ?
N3 Be4 N4 108.5(7) . . ?
N4 Be4 N4 110.1(7) 3_665 . ?
N3 Be4 N10 109.7(7) . . ?
N4 Be4 N10 108.0(6) 3_665 . ?
N4 Be4 N10 110.6(7) . . ?
N5 Be5 N5 109.8(6) . 3_565 ?
N5 Be5 N5 109.8(6) . 2_665 ?
N5 Be5 N5 109.8(6) 3_565 2_665 ?
N5 Be5 N11 109.2(6) . . ?
N5 Be5 N11 109.2(6) 3_565 . ?
N5 Be5 N11 109.2(6) 2_665 . ?
N6 Be6 N5 107.4(7) . . ?
N6 Be6 N6 109.5(8) . 2_665 ?
N5 Be6 N6 110.5(6) . 2_665 ?
N6 Be6 N12 109.8(6) . . ?
N5 Be6 N12 110.3(7) . . ?
N6 Be6 N12 109.3(7) 2_665 . ?

loop_
_geom_bond_atom_site_label_1
_geom_bond_atom_site_label_2
_geom_bond_distance
_geom_bond_site_symmetry_2
_geom_bond_publ_flag
N1 Be1 1.712(9) . ?
N1 Be2 1.714(12) . ?
N1 H1A 0.9100 . ?
N1 H1B 0.9100 . ?
N2 Be2 1.721(12) . ?
N2 Be2 1.726(12) 2 ?
N2 H2A 0.9100 . ?
N2 H2B 0.9100 . ?
N3 Be4 1.712(13) . ?
N3 Be3 1.718(10) . ?
N3 H3A 0.9100 . ?
N3 H3B 0.9100 . ?
N4 Be4 1.722(13) 2_655 ?
N4 Be4 1.730(13) . ?
N4 H4A 0.9100 . ?
N4 H4B 0.9100 . ?
N5 Be5 1.716(10) . ?
N5 Be6 1.719(13) . ?
N5 H5A 0.9100 . ?
N5 H5B 0.9100 . ?
N6 Be6 1.718(13) . ?
N6 Be6 1.725(12) 3_565 ?
N6 H6A 0.9100 . ?
N6 H6B 0.9100 . ?
N7 Be1 1.78(2) . ?
N7 H7A 0.9100 . ?
N7 H7B 0.9100 . ?
N7 H7C 0.9100 . ?
N8 Be2 1.783(12) . ?
N8 H8A 0.9100 . ?
N8 H8B 0.9100 . ?
N8 H8C 0.9100 . ?
N9 Be3 1.78(2) . ?
N9 H9A 0.9100 . ?
N9 H9B 0.9100 . ?
N9 H9C 0.9100 . ?
N10 Be4 1.797(12) . ?
N10 H10A 0.9100 . ?
N10 H10B 0.9100 . ?
N10 H10C 0.9100 . ?
N11 Be5 1.79(2) . ?
N11 H11A 0.9100 . ?
N11 H11B 0.9100 . ?
N11 H11C 0.9100 . ?
N12 Be6 1.791(12) . ?
N12 H12A 0.9100 . ?
N12 H12B 0.9100 . ?
N12 H12C 0.9100 . ?
Be1 N1 1.712(9) 3 ?
Be1 N1 1.712(9) 2 ?
Be2 N2 1.726(12) 3 ?
Be3 N3 1.718(10) 3_665 ?
Be3 N3 1.718(10) 2_655 ?
Be4 N4 1.722(13) 3_665 ?
Be5 N5 1.716(10) 3_565 ?
Be5 N5 1.716(10) 2_665 ?
Be6 N6 1.725(12) 2_665 ?

loop_
_geom_hbond_atom_site_label_D
_geom_hbond_atom_site_label_H
_geom_hbond_atom_site_label_A
_geom_hbond_distance_DH
_geom_hbond_distance_HA
_geom_hbond_distance_DA
_geom_hbond_angle_DHA
_geom_hbond_site_symmetry_A
N2 H2A Br1 0.91 3.04 3.753(7) 136.8 .
N4 H4A Br2 0.91 3.13 3.854(8) 137.4 2_655
N5 H5A Br1 0.91 3.06 3.799(8) 139.1 .
N7 H7A N15 0.91 2.44 3.323(10) 164.7 3_554
N7 H7B N15 0.91 2.44 3.323(10) 164.7 1_554
N7 H7C N15 0.91 2.44 3.323(10) 164.7 2_554
N8 H8A Br1 0.91 2.73 3.580(7) 156.6 .
N8 H8B Br2 0.91 2.81 3.668(7) 157.0 2_654
N8 H8C N14 0.91 2.38 3.236(14) 156.5 3
N9 H9A Br2 0.91 2.70 3.588(3) 164.5 1_554
N9 H9B Br2 0.91 2.70 3.588(3) 164.5 2_654
N9 H9C Br2 0.91 2.70 3.588(3) 164.5 3_664
N10 H10A Br1 0.91 2.98 3.689(8) 135.8 .
N10 H10B N13 0.91 2.35 3.190(14) 153.3 2_665
N10 H10C Br2 0.91 2.88 3.706(8) 151.2 .
N11 H11A Br1 0.91 2.81 3.595(3) 145.7 .
N11 H11B Br1 0.91 2.81 3.595(3) 145.7 2_665
N11 H11C Br1 0.91 2.81 3.595(3) 145.7 3_565
N12 H12A Br1 0.91 2.74 3.621(8) 163.2 1_556
N12 H12C Br2 0.91 2.67 3.563(7) 167.4 3_565
